data_7211274
loop_
_publ_author_name
'Wang, Hui'
'Zhao, Xiao Ran'
'Jin, Wei Jun'

_publ_section_title
;
 The C-I&#x00B7;&#x00B7;&#x00B7;X&#x00AF; halogen bonding of
 tetraiodoethylene with halide anions in solution and cocrystals
 investigated by experiment and calculation.
;
_journal_issue 12
_journal_name_full 'Physical chemistry chemical physics : PCCP'
_journal_page_first 4320
_journal_page_last 4328
_journal_paper_doi 10.1039/c3cp43865a
_journal_volume 15
_journal_year 2013
_chemical_formula_sum 'C2 I4'
_chemical_formula_weight 531.62
_chemical_name_systematic
;
?
;
_space_group_IT_number 14
_symmetry_cell_setting monoclinic
_symmetry_space_group_name_Hall '-P 2ybc'
_symmetry_space_group_name_H-M 'P 1 21/c 1'
_atom_sites_solution_primary direct
_atom_sites_solution_secondary difmap
_audit_creation_method SHELXL-97
_cell_angle_alpha 90.00
_cell_angle_beta 108.508(3)
_cell_angle_gamma 90.00
_cell_formula_units_Z 4
_cell_length_a 14.979(3)
_cell_length_b 4.3028(8)
_cell_length_c 12.748(2)
_cell_measurement_reflns_used 2517
_cell_measurement_temperature 110(2)
_cell_measurement_theta_max 27.49
_cell_measurement_theta_min 2.87
_cell_volume 779.1(2)
_computing_cell_refinement 'Bruker SMART'
_computing_data_collection 'Bruker SMART'
_computing_data_reduction 'Bruker SAINT'
_computing_molecular_graphics 'Bruker SHELXTL'
_computing_publication_material 'Bruker SHELXTL'
_computing_structure_refinement 'SHELXL-97 (Sheldrick, 1997)'
_computing_structure_solution 'SHELXS-97 (Sheldrick, 1990)'
_diffrn_ambient_temperature 110(2)
_diffrn_measured_fraction_theta_full 0.989
_diffrn_measured_fraction_theta_max 0.989
_diffrn_measurement_device_type 'CCD area detector'
_diffrn_measurement_method 'phi and omega scans'
_diffrn_radiation_monochromator graphite
_diffrn_radiation_source 'fine-focus sealed tube'
_diffrn_radiation_type MoK\a
_diffrn_radiation_wavelength 0.71073
_diffrn_reflns_av_R_equivalents 0.0315
_diffrn_reflns_av_sigmaI/netI 0.0398
_diffrn_reflns_limit_h_max 17
_diffrn_reflns_limit_h_min -14
_diffrn_reflns_limit_k_max 4
_diffrn_reflns_limit_k_min -5
_diffrn_reflns_limit_l_max 13
_diffrn_reflns_limit_l_min -15
_diffrn_reflns_number 3335
_diffrn_reflns_theta_full 25.25
_diffrn_reflns_theta_max 25.25
_diffrn_reflns_theta_min 2.87
_exptl_absorpt_coefficient_mu 15.886
_exptl_absorpt_correction_T_max 0.2319
_exptl_absorpt_correction_T_min 0.0950
_exptl_absorpt_correction_type multi-scan
_exptl_absorpt_process_details SADABS
_exptl_crystal_density_diffrn 4.532
_exptl_crystal_density_method 'not measured'
_exptl_crystal_F_000 896
_exptl_crystal_size_max 0.28
_exptl_crystal_size_mid 0.20
_exptl_crystal_size_min 0.13
_refine_diff_density_max 2.205
_refine_diff_density_min -2.121
_refine_diff_density_rms 0.324
_refine_ls_extinction_method none
_refine_ls_goodness_of_fit_ref 1.251
_refine_ls_matrix_type full
_refine_ls_number_parameters 58
_refine_ls_number_reflns 1393
_refine_ls_number_restraints 18
_refine_ls_restrained_S_all 1.243
_refine_ls_R_factor_all 0.0413
_refine_ls_R_factor_gt 0.0397
_refine_ls_shift/su_max 0.000
_refine_ls_shift/su_mean 0.000
_refine_ls_structure_factor_coef Fsqd
_refine_ls_weighting_details 'calc w=1/[\s^2^(Fo^2^)+(0.0151P)^2^+20.3839P] where P=(Fo^2^+2Fc^2^)/3'
_refine_ls_weighting_scheme calc
_refine_ls_wR_factor_gt 0.0886
_refine_ls_wR_factor_ref 0.0893
_reflns_number_gt 1344
_reflns_number_total 1393
_reflns_threshold_expression >2sigma(I)
_cod_data_source_file c3cp43865a_5.txt
_cod_data_source_block 1
_cod_depositor_comments
;
The following automatic conversions were performed:

'_symmetry_cell_setting' value 'Monoclinic' changed to 'monoclinic'
according to /home/saulius/struct/CIF-dictionaries/cif_core.dic
dictionary named 'cif_core.dic' version 2.4.2 from
2011-04-26.

'_exptl_absorpt_correction_type' value 'Multi-scan'
changed to 'multi-scan' according to
/home/saulius/struct/CIF-dictionaries/cif_core.dic dictionary named
'cif_core.dic' version 2.4.2 from 2011-04-26.

Automatic conversion script
Id: cif_fix_values 1891 2012-01-12 08:04:46Z andrius 
;
_cod_original_cell_volume 779.1(3)
_cod_original_sg_symbol_H-M P2(1)/c
_cod_database_code 7211274

loop_
_symmetry_equiv_pos_as_xyz
'x, y, z'
'-x, y+1/2, -z+1/2'
'-x, -y, -z'
'x, -y-1/2, z-1/2'

loop_
_atom_site_label
_atom_site_type_symbol
_atom_site_fract_x
_atom_site_fract_y
_atom_site_fract_z
_atom_site_U_iso_or_equiv
_atom_site_adp_type
_atom_site_occupancy
_atom_site_symmetry_multiplicity
_atom_site_calc_flag
_atom_site_refinement_flags
C1A C 0.4548(15) 0.525(5) 0.4960(18) 0.010(3) Uani 0.50 1 d PU
C1B C 0.4873(16) 0.447(5) 0.4564(18) 0.010(3) Uani 0.50 1 d PU
C2 C 0.0451(8) 0.980(3) 0.5293(9) 0.012(2) Uani 1 1 d U
I1 I 0.34409(5) 0.40431(19) 0.35217(6) 0.0182(2) Uani 1 1 d .
I2 I 0.41212(5) 0.73326(18) 0.62035(6) 0.0161(2) Uani 1 1 d .
I3 I 0.09242(5) 0.76950(17) 0.68480(6) 0.0150(2) Uani 1 1 d .
I4 I 0.15478(5) 1.13422(18) 0.47011(6) 0.0154(2) Uani 1 1 d .

loop_
_atom_site_aniso_label
_atom_site_aniso_U_11
_atom_site_aniso_U_22
_atom_site_aniso_U_33
_atom_site_aniso_U_23
_atom_site_aniso_U_13
_atom_site_aniso_U_12
C1A 0.007(4) 0.011(4) 0.011(4) 0.000(3) 0.003(3) 0.002(3)
C1B 0.007(4) 0.011(4) 0.011(4) 0.000(3) 0.003(3) 0.002(3)
C2 0.015(4) 0.012(4) 0.012(4) -0.001(3) 0.006(3) -0.004(3)
I1 0.0081(4) 0.0327(5) 0.0134(4) -0.0020(3) 0.0027(3) -0.0040(3)
I2 0.0152(4) 0.0216(4) 0.0146(4) 0.0000(3) 0.0091(3) 0.0060(3)
I3 0.0143(4) 0.0208(4) 0.0108(4) 0.0017(3) 0.0053(3) 0.0019(3)
I4 0.0109(4) 0.0216(4) 0.0170(4) -0.0011(3) 0.0092(3) -0.0026(3)

loop_
_atom_type_symbol
_atom_type_description
_atom_type_scat_dispersion_real
_atom_type_scat_dispersion_imag
_atom_type_scat_source
C C 0.0033 0.0016 'International Tables Vol C Tables 4.2.6.8 and 6.1.1.4'
I I -0.4742 1.8119 'International Tables Vol C Tables 4.2.6.8 and 6.1.1.4'

loop_
_geom_angle_atom_site_label_1
_geom_angle_atom_site_label_2
_geom_angle_atom_site_label_3
_geom_angle
_geom_angle_site_symmetry_1
_geom_angle_site_symmetry_3
C1B C1A C1B 81(3) . 3_666
C1B C1A C1A 41(2) . 3_666
C1B C1A C1A 40.0(19) 3_666 3_666
C1B C1A I2 165(3) . .
C1B C1A I2 84(2) 3_666 .
C1A C1A I2 124(2) 3_666 .
C1B C1A I1 80(2) . .
C1B C1A I1 162(3) 3_666 .
C1A C1A I1 122(2) 3_666 .
I2 C1A I1 114.8(10) . .
C1A C1B C1A 99(3) . 3_666
C1A C1B C1B 50(2) . 3_666
C1A C1B C1B 49(2) 3_666 3_666
C1A C1B I1 76(2) . .
C1A C1B I1 175(3) 3_666 .
C1B C1B I1 126(3) 3_666 .
C1A C1B I2 171(3) . 3_666
C1A C1B I2 72(2) 3_666 3_666
C1B C1B I2 121(3) 3_666 3_666
I1 C1B I2 113.0(10) . 3_666
C2 C2 I3 124.6(11) 3_576 .
C2 C2 I4 121.5(11) 3_576 .
I3 C2 I4 113.9(5) . .
C1A I1 C1B 23.7(7) . .
C1A I2 C1B 24.1(7) . 3_666

loop_
_geom_bond_atom_site_label_1
_geom_bond_atom_site_label_2
_geom_bond_distance
_geom_bond_site_symmetry_2
C1A C1B 0.87(3) .
C1A C1B 0.90(3) 3_666
C1A C1A 1.34(4) 3_666
C1A I2 2.09(2) .
C1A I1 2.11(2) .
C1B C1A 0.90(3) 3_666
C1B C1B 1.15(4) 3_666
C1B I1 2.14(2) .
C1B I2 2.18(2) 3_666
C2 C2 1.33(2) 3_576
C2 I3 2.088(11) .
C2 I4 2.121(11) .
I2 C1B 2.18(2) 3_666
